data_7047071
loop_
_publ_author_name
'Truccolo, Giada'
'Tessari, Zeno'
'Tessarolo, Jacopo'
'Quici, Silvio'
'Armelao, Lidia'
'Rancan, Marzio'

_publ_section_title
;
 A Cu(ii) metallocycle for the reversible self-assembly of
 coordination-driven polyrotaxane-like architectures.
;
_journal_issue 35
_journal_name_full 'Dalton transactions (Cambridge, England : 2003)'
_journal_page_first 12079
_journal_page_last 12084
_journal_paper_doi 10.1039/c8dt02693a
_journal_volume 47
_journal_year 2018
_chemical_formula_moiety 'C35 H31 Cu N O5'
_chemical_formula_sum 'C35 H31 Cu N O5'
_chemical_formula_weight 609.15
_space_group_crystal_system triclinic
_space_group_IT_number 2
_space_group_name_Hall '-P 1'
_space_group_name_H-M_alt 'P -1'
_symmetry_space_group_name_Hall '-P 1'
_symmetry_space_group_name_H-M 'P -1'
_atom_sites_solution_hydrogens geom
_audit_creation_date 2018-05-07
_audit_creation_method
;
Olex2 1.2
(compiled 2018.04.26 svn.r3504 for OlexSys, GUI svn.r5492)
;
_audit_update_record
;
2018-05-18 deposited with the CCDC.
2018-07-10 downloaded from the CCDC.
;
_cell_angle_alpha 88.775(5)
_cell_angle_beta 88.996(7)
_cell_angle_gamma 87.429(6)
_cell_formula_units_Z 2
_cell_length_a 10.0967(8)
_cell_length_b 11.7663(6)
_cell_length_c 12.5885(9)
_cell_measurement_reflns_used 2218
_cell_measurement_temperature 298.3(6)
_cell_measurement_theta_max 26.4560
_cell_measurement_theta_min 2.6020
_cell_volume 1493.47(18)
_computing_cell_refinement 'CrysAlisPro 1.171.38.46 (Rigaku OD, 2015)'
_computing_data_collection 'CrysAlisPro 1.171.38.46 (Rigaku OD, 2015)'
_computing_data_reduction 'CrysAlisPro 1.171.38.46 (Rigaku OD, 2015)'
_computing_molecular_graphics 'Olex2 (Dolomanov et al., 2009)'
_computing_publication_material 'Olex2 (Dolomanov et al., 2009)'
_computing_structure_refinement 'ShelXL (Sheldrick, 2015)'
_diffrn_ambient_environment air
_diffrn_ambient_temperature 298.3(6)
_diffrn_detector 'CCD plate'
_diffrn_detector_area_resol_mean 8.0637
_diffrn_detector_type Eos
_diffrn_measured_fraction_theta_full 0.973
_diffrn_measured_fraction_theta_max 0.972
_diffrn_measurement_details
;
List of Runs (angles in degrees, time in seconds):

  # Type    Start    End  Width  t~exp~   \w     \q     \k     \f   Frames
#--------------------------------------------------------------------------
  1  \w    -38.00  39.00   0.10   30.00    --   18.52 -57.00 -60.00  770
  2  \w     35.00  92.00   0.10   30.00    --   18.52 179.00 120.00  570
  3  \w     55.00  86.00   0.10   30.00    --   18.52  57.00-120.00  310
  4  \w    -22.00  58.00   0.10   30.00    --   18.52  19.00-180.00  800
  5  \w    -48.00  40.00   0.10   30.00    --   18.52 -57.00-180.00  880
  6  \w    -22.00   3.00   0.10   30.00    --  -18.68 -99.00  60.00  250
  7  \w    -13.00  23.00   0.10   30.00    --  -18.68 -99.00  90.00  360
  8  \w    -16.00  12.00   0.10   30.00    --  -18.68 -99.00-120.00  280
;
_diffrn_measurement_device 'four-circle diffractometer'
_diffrn_measurement_device_type 'Xcalibur, Eos, Gemini'
_diffrn_measurement_method '\w scans'
_diffrn_orient_matrix_type 'CrysAlisPro convention (1999,Acta A55,543-557)'
_diffrn_orient_matrix_UB_11 -0.0254874000
_diffrn_orient_matrix_UB_12 0.0061753000
_diffrn_orient_matrix_UB_13 -0.0520546000
_diffrn_orient_matrix_UB_21 0.0655035000
_diffrn_orient_matrix_UB_22 0.0017956000
_diffrn_orient_matrix_UB_23 -0.0210757000
_diffrn_orient_matrix_UB_31 0.0024847000
_diffrn_orient_matrix_UB_32 -0.0600121000
_diffrn_orient_matrix_UB_33 -0.0048186000
_diffrn_radiation_monochromator graphite
_diffrn_radiation_probe x-ray
_diffrn_radiation_type MoK\a
_diffrn_radiation_wavelength 0.71073
_diffrn_reflns_av_R_equivalents 0.0620
_diffrn_reflns_av_unetI/netI 0.0924
_diffrn_reflns_Laue_measured_fraction_full 0.973
_diffrn_reflns_Laue_measured_fraction_max 0.972
_diffrn_reflns_limit_h_max 11
_diffrn_reflns_limit_h_min -12
_diffrn_reflns_limit_k_max 14
_diffrn_reflns_limit_k_min -14
_diffrn_reflns_limit_l_max 15
_diffrn_reflns_limit_l_min -15
_diffrn_reflns_number 11363
_diffrn_reflns_point_group_measured_fraction_full 0.973
_diffrn_reflns_point_group_measured_fraction_max 0.972
_diffrn_reflns_theta_full 25.242
_diffrn_reflns_theta_max 26.373
_diffrn_reflns_theta_min 2.347
_diffrn_source 'fine-focus sealed X-ray tube'
_diffrn_source_type 'Enhance (Mo) X-ray Source'
_exptl_absorpt_coefficient_mu 0.775
_exptl_absorpt_correction_T_max 1.00000
_exptl_absorpt_correction_T_min 0.32748
_exptl_absorpt_correction_type multi-scan
_exptl_absorpt_process_details
;
CrysAlisPro 1.171.38.46 (Rigaku Oxford Diffraction, 2015)
Empirical absorption correction using spherical harmonics,
 implemented in SCALE3 ABSPACK scaling algorithm.
;
_exptl_crystal_colour 'light green'
_exptl_crystal_density_diffrn 1.355
_exptl_crystal_description needle
_exptl_crystal_F_000 634
_exptl_crystal_size_max 0.2
_exptl_crystal_size_mid 0.03
_exptl_crystal_size_min 0.01
_refine_diff_density_max 1.063
_refine_diff_density_min -0.760
_refine_diff_density_rms 0.096
_refine_ls_extinction_method none
_refine_ls_goodness_of_fit_ref 1.080
_refine_ls_hydrogen_treatment constr
_refine_ls_matrix_type full
_refine_ls_number_parameters 382
_refine_ls_number_reflns 5943
_refine_ls_number_restraints 35
_refine_ls_restrained_S_all 1.095
_refine_ls_R_factor_all 0.1289
_refine_ls_R_factor_gt 0.0864
_refine_ls_shift/su_max 0.000
_refine_ls_shift/su_mean 0.000
_refine_ls_structure_factor_coef Fsqd
_refine_ls_weighting_details 'w=1/[\s^2^(Fo^2^)+(0.1160P)^2^] where P=(Fo^2^+2Fc^2^)/3'
_refine_ls_weighting_scheme calc
_refine_ls_wR_factor_gt 0.2066
_refine_ls_wR_factor_ref 0.2435
_reflns_Friedel_coverage 0.000
_reflns_number_gt 3876
_reflns_number_total 5943
_reflns_threshold_expression 'I > 2\s(I)'
_cod_data_source_file c8dt02693a2.cif
_cod_data_source_block 2
_cod_depositor_comments 'Adding full bibliography for 7047069--7047074.cif.'
_cod_database_code 7047071
_shelx_shelxl_version_number 2014/7
_chemical_oxdiff_formula 'Cu2 O8 N2 C20 H20'
_chemical_oxdiff_usercomment 'CuDPM-Ph da DMA/Et2O'
_shelx_space_group_comment
;
The symmetry employed for this shelxl refinement is uniquely defined
by the following loop, which should always be used as a source of
symmetry information in preference to the above space-group names.
They are only intended as comments.
;
_reflns_odcompleteness_completeness 97.25
_reflns_odcompleteness_iscentric 1
_reflns_odcompleteness_theta 26.32
_olex2_refinement_description
;
1. Fixed Uiso
 At 1.2 times of:
  All C(H) groups, All C(H,H) groups
 At 1.5 times of:
  All C(H,H,H) groups
2. Restrained distances
 N1-C32
 1.3 with sigma of 0.01
 C33-C32
 1.46 with sigma of 0.01
3. Rigid body (RIGU) restrains
 O5, C32, N1, C35, C34, C33
 with sigma for 1-2 distances of 0.004 and sigma for 1-3 distances of 0.004
4.a Secondary CH2 refined with riding coordinates:
 C16(H16A,H16B)
4.b Aromatic/amide H refined with riding coordinates:
 C11(H11), C19(H19), C18(H18), C24(H24), C12(H12), C22(H22), C21(H21), C8(H8),
 C14(H14), C15(H15), C27(H27), C31(H31), C29(H29), C30(H30), C28(H28), C5(H5),
 C1(H1), C3(H3), C4(H4), C2(H2)
4.c Idealised Me refined as rotating group:
 C35(H35A,H35B,H35C), C34(H34A,H34B,H34C), C33(H33A,H33B,H33C)
;
_olex2_submission_special_instructions 'No special instructions were received'
_oxdiff_exptl_absorpt_empirical_details
;
Empirical correction (ABSPACK) includes:
- Absorption correction using spherical harmonics
- Frame scaling
;
_oxdiff_exptl_absorpt_empirical_full_max 2.592
_oxdiff_exptl_absorpt_empirical_full_min 0.562

loop_
_space_group_symop_operation_xyz
'x, y, z'
'-x, -y, -z'

loop_
_atom_site_label
_atom_site_type_symbol
_atom_site_fract_x
_atom_site_fract_y
_atom_site_fract_z
_atom_site_U_iso_or_equiv
_atom_site_adp_type
_atom_site_occupancy
_atom_site_site_symmetry_order
_atom_site_calc_flag
_atom_site_refinement_flags_posn
_atom_site_refinement_flags_adp
Cu1 Cu -0.03385(5) 0.39221(5) 0.28104(5) 0.0480(3) Uani 1 1 d . .
O4 O 1.2078(3) 0.5342(3) 0.7342(3) 0.0486(9) Uani 1 1 d . .
O2 O 0.1272(3) 0.3096(3) 0.3210(3) 0.0533(10) Uani 1 1 d . .
O3 O 0.9666(3) 0.4814(3) 0.6468(3) 0.0520(10) Uani 1 1 d . .
O1 O -0.1042(3) 0.2614(3) 0.2156(3) 0.0560(10) Uani 1 1 d . .
C20 C 0.9477(4) 0.2999(4) 0.5781(4) 0.0388(11) Uani 1 1 d . .
C11 C 0.3540(5) 0.2206(4) 0.4170(4) 0.0474(13) Uani 1 1 d . .
H11 H 0.3071 0.2789 0.4519 0.057 Uiso 1 1 calc R .
C25 C 1.2417(5) 0.4334(4) 0.7068(4) 0.0443(12) Uani 1 1 d . .
C10 C 0.2971(5) 0.1680(4) 0.3311(4) 0.0424(12) Uani 1 1 d . .
C9 C 0.1612(5) 0.2096(4) 0.2967(4) 0.0443(12) Uani 1 1 d . .
C17 C 0.7828(4) 0.1480(4) 0.4826(4) 0.0452(12) Uani 1 1 d . .
C19 C 0.8517(5) 0.3391(4) 0.5072(4) 0.0460(12) Uani 1 1 d . .
H19 H 0.8415 0.4167 0.4922 0.055 Uiso 1 1 calc R .
C13 C 0.5560(5) 0.1041(4) 0.3975(4) 0.0470(13) Uani 1 1 d . .
C23 C 1.0267(4) 0.3849(4) 0.6327(4) 0.0417(11) Uani 1 1 d . .
C7 C -0.0435(5) 0.1656(4) 0.2046(4) 0.0424(11) Uani 1 1 d . .
C18 C 0.7712(5) 0.2652(4) 0.4586(4) 0.0444(12) Uani 1 1 d . .
H18 H 0.7089 0.2929 0.4098 0.053 Uiso 1 1 calc R .
C26 C 1.3839(5) 0.3993(4) 0.7191(4) 0.0452(12) Uani 1 1 d . .
C24 C 1.1576(5) 0.3564(4) 0.6619(4) 0.0443(12) Uani 1 1 d . .
H24 H 1.1904 0.2824 0.6510 0.053 Uiso 1 1 calc R .
C12 C 0.4807(5) 0.1858(4) 0.4502(4) 0.0476(13) Uani 1 1 d . .
H12 H 0.5151 0.2187 0.5097 0.057 Uiso 1 1 calc R .
C16 C 0.6950(5) 0.0633(4) 0.4304(5) 0.0536(15) Uani 1 1 d . .
H16A H 0.7417 0.0353 0.3675 0.064 Uiso 1 1 calc R .
H16B H 0.6864 -0.0010 0.4791 0.064 Uiso 1 1 calc R .
C22 C 0.8777(5) 0.1097(4) 0.5516(5) 0.0494(13) Uani 1 1 d . .
H22 H 0.8863 0.0324 0.5683 0.059 Uiso 1 1 calc R .
C21 C 0.9623(5) 0.1841(4) 0.5977(4) 0.0506(13) Uani 1 1 d . .
H21 H 1.0293 0.1556 0.6420 0.061 Uiso 1 1 calc R .
C6 C -0.1238(5) 0.0798(4) 0.1480(4) 0.0477(13) Uani 1 1 d . .
C8 C 0.0823(5) 0.1348(4) 0.2405(4) 0.0517(14) Uani 1 1 d . .
H8 H 0.1168 0.0618 0.2271 0.062 Uiso 1 1 calc R .
C14 C 0.4992(5) 0.0529(4) 0.3123(5) 0.0586(16) Uani 1 1 d . .
H14 H 0.5473 -0.0042 0.2766 0.070 Uiso 1 1 calc R .
C15 C 0.3733(5) 0.0845(5) 0.2795(5) 0.0611(16) Uani 1 1 d . .
H15 H 0.3386 0.0492 0.2214 0.073 Uiso 1 1 calc R .
C27 C 1.4285(5) 0.2885(5) 0.7433(5) 0.0640(17) Uani 1 1 d . .
H27 H 1.3671 0.2326 0.7536 0.077 Uiso 1 1 calc R .
O5 O 0.0577(5) 0.4523(5) 0.1262(5) 0.117(2) Uani 1 1 d . U
C31 C 1.4803(5) 0.4810(5) 0.7036(5) 0.0625(16) Uani 1 1 d . .
H31 H 1.4538 0.5561 0.6883 0.075 Uiso 1 1 calc R .
C29 C 1.6544(6) 0.3434(7) 0.7319(5) 0.076(2) Uani 1 1 d . .
H29 H 1.7447 0.3242 0.7328 0.091 Uiso 1 1 calc R .
C30 C 1.6126(6) 0.4515(6) 0.7109(5) 0.0771(19) Uani 1 1 d . .
H30 H 1.6745 0.5071 0.7011 0.093 Uiso 1 1 calc R .
C28 C 1.5626(6) 0.2593(6) 0.7524(6) 0.080(2) Uani 1 1 d . .
H28 H 1.5910 0.1856 0.7717 0.096 Uiso 1 1 calc R .
C5 C -0.0774(7) -0.0278(6) 0.1254(7) 0.095(3) Uani 1 1 d . .
H5 H 0.0067 -0.0526 0.1473 0.114 Uiso 1 1 calc R .
C1 C -0.2471(6) 0.1127(5) 0.1145(7) 0.086(2) Uani 1 1 d . .
H1 H -0.2808 0.1856 0.1292 0.104 Uiso 1 1 calc R .
C3 C -0.2771(7) -0.0670(6) 0.0371(6) 0.082(2) Uani 1 1 d . .
H3 H -0.3280 -0.1166 0.0004 0.098 Uiso 1 1 calc R .
C4 C -0.1540(8) -0.1005(6) 0.0701(7) 0.107(3) Uani 1 1 d . .
H4 H -0.1205 -0.1735 0.0553 0.129 Uiso 1 1 calc R .
C2 C -0.3247(7) 0.0393(6) 0.0583(7) 0.097(3) Uani 1 1 d . .
H2 H -0.4087 0.0637 0.0358 0.117 Uiso 1 1 calc R .
C32 C 0.1308(9) 0.5194(8) 0.0824(7) 0.105(2) Uani 1 1 d D U
N1 N 0.2412(8) 0.5000(8) 0.0375(7) 0.135(3) Uani 1 1 d D U
C35 C 0.2811(11) 0.3771(8) 0.0490(9) 0.146(4) Uani 1 1 d . U
H35A H 0.2605 0.3510 0.1199 0.219 Uiso 1 1 calc GR .
H35B H 0.3747 0.3667 0.0356 0.219 Uiso 1 1 calc GR .
H35C H 0.2339 0.3344 -0.0010 0.219 Uiso 1 1 calc GR .
C34 C 0.3215(8) 0.5864(7) -0.0196(7) 0.119(3) Uani 1 1 d . U
H34A H 0.2642 0.6363 -0.0612 0.179 Uiso 1 1 calc GR .
H34B H 0.3856 0.5485 -0.0654 0.179 Uiso 1 1 calc GR .
H34C H 0.3665 0.6298 0.0312 0.179 Uiso 1 1 calc GR .
C33 C 0.0881(10) 0.6461(8) 0.0737(8) 0.139(4) Uani 1 1 d D U
H33A H 0.0799 0.6683 0.0002 0.208 Uiso 1 1 calc GR .
H33B H 0.1534 0.6905 0.1059 0.208 Uiso 1 1 calc GR .
H33C H 0.0042 0.6589 0.1097 0.208 Uiso 1 1 calc GR .

loop_
_atom_site_aniso_label
_atom_site_aniso_U_11
_atom_site_aniso_U_22
_atom_site_aniso_U_33
_atom_site_aniso_U_23
_atom_site_aniso_U_13
_atom_site_aniso_U_12
Cu1 0.0309(4) 0.0413(4) 0.0728(5) -0.0151(3) -0.0116(3) -0.0018(2)
O4 0.0333(19) 0.0398(19) 0.074(2) -0.0121(17) -0.0137(17) -0.0035(13)
O2 0.041(2) 0.0398(19) 0.080(3) -0.0225(18) -0.0193(18) 0.0033(15)
O3 0.0288(18) 0.045(2) 0.083(3) -0.0226(18) -0.0122(17) -0.0014(14)
O1 0.037(2) 0.045(2) 0.087(3) -0.0228(19) -0.0194(18) 0.0017(15)
C20 0.028(2) 0.034(2) 0.055(3) -0.006(2) 0.000(2) -0.0070(17)
C11 0.040(3) 0.043(3) 0.061(3) -0.017(2) -0.001(2) -0.002(2)
C25 0.033(3) 0.049(3) 0.052(3) -0.006(2) -0.008(2) -0.009(2)
C10 0.037(3) 0.038(3) 0.052(3) -0.002(2) -0.011(2) -0.0022(19)
C9 0.037(3) 0.044(3) 0.053(3) -0.004(2) -0.005(2) -0.004(2)
C17 0.029(3) 0.041(3) 0.066(3) -0.013(2) -0.008(2) -0.0023(19)
C19 0.036(3) 0.038(3) 0.065(3) 0.001(2) -0.004(2) -0.0076(19)
C13 0.038(3) 0.030(2) 0.074(4) -0.008(2) -0.010(2) -0.0086(19)
C23 0.027(2) 0.044(3) 0.055(3) -0.009(2) 0.000(2) -0.0069(19)
C7 0.042(3) 0.038(3) 0.048(3) -0.003(2) -0.004(2) -0.008(2)
C18 0.037(3) 0.040(3) 0.057(3) 0.003(2) -0.012(2) -0.0099(19)
C26 0.031(3) 0.050(3) 0.055(3) -0.012(2) -0.003(2) -0.001(2)
C24 0.034(3) 0.043(3) 0.056(3) -0.007(2) -0.006(2) 0.0001(19)
C12 0.040(3) 0.044(3) 0.060(3) -0.007(2) -0.013(2) -0.011(2)
C16 0.039(3) 0.029(2) 0.093(4) -0.012(3) -0.018(3) -0.0015(19)
C22 0.039(3) 0.032(3) 0.078(4) -0.006(2) -0.009(3) -0.0045(19)
C21 0.037(3) 0.050(3) 0.065(4) -0.008(3) -0.017(2) 0.001(2)
C6 0.041(3) 0.047(3) 0.056(3) -0.008(2) -0.008(2) -0.011(2)
C8 0.041(3) 0.046(3) 0.069(4) -0.016(3) -0.017(3) 0.001(2)
C14 0.039(3) 0.052(3) 0.085(4) -0.028(3) -0.012(3) 0.006(2)
C15 0.047(3) 0.068(4) 0.070(4) -0.033(3) -0.019(3) 0.002(3)
C27 0.039(3) 0.059(4) 0.095(5) -0.018(3) -0.017(3) 0.004(2)
O5 0.093(4) 0.167(5) 0.094(4) 0.001(4) 0.004(3) -0.050(4)
C31 0.035(3) 0.070(4) 0.083(4) 0.003(3) -0.005(3) -0.009(2)
C29 0.027(3) 0.119(6) 0.082(5) -0.028(4) -0.002(3) 0.013(3)
C30 0.042(4) 0.107(5) 0.084(5) -0.001(4) -0.005(3) -0.021(3)
C28 0.053(4) 0.073(4) 0.113(6) -0.026(4) -0.031(4) 0.025(3)
C5 0.078(5) 0.060(4) 0.149(7) -0.040(4) -0.050(5) 0.008(3)
C1 0.059(4) 0.055(4) 0.147(7) -0.032(4) -0.036(4) -0.002(3)
C3 0.071(5) 0.070(4) 0.107(6) -0.027(4) -0.028(4) -0.021(3)
C4 0.090(6) 0.067(4) 0.169(8) -0.055(5) -0.058(6) 0.008(4)
C2 0.056(4) 0.082(5) 0.158(8) -0.028(5) -0.050(5) -0.013(3)
C32 0.088(5) 0.155(6) 0.076(5) -0.005(5) -0.020(4) -0.036(4)
N1 0.109(5) 0.182(6) 0.116(6) 0.003(5) -0.006(4) -0.041(5)
C35 0.170(9) 0.118(6) 0.152(9) -0.001(6) -0.007(7) -0.020(6)
C34 0.101(6) 0.143(7) 0.117(7) -0.003(5) 0.017(5) -0.047(5)
C33 0.145(8) 0.167(7) 0.104(7) -0.001(6) -0.033(6) 0.000(6)

loop_
_atom_type_symbol
_atom_type_description
_atom_type_scat_dispersion_real
_atom_type_scat_dispersion_imag
_atom_type_scat_source
C C 0.0033 0.0016 'International Tables Vol C Tables 4.2.6.8 and 6.1.1.4'
H H 0.0000 0.0000 'International Tables Vol C Tables 4.2.6.8 and 6.1.1.4'
Cu Cu 0.3201 1.2651 'International Tables Vol C Tables 4.2.6.8 and 6.1.1.4'
N N 0.0061 0.0033 'International Tables Vol C Tables 4.2.6.8 and 6.1.1.4'
O O 0.0106 0.0060 'International Tables Vol C Tables 4.2.6.8 and 6.1.1.4'

loop_
_geom_angle_atom_site_label_1
_geom_angle_atom_site_label_2
_geom_angle_atom_site_label_3
_geom_angle
_geom_angle_site_symmetry_1
_geom_angle_site_symmetry_3
O4 Cu1 O5 98.44(19) 2_666 .
O2 Cu1 O4 169.55(16) . 2_666
O2 Cu1 O1 92.81(13) . .
O2 Cu1 O5 92.0(2) . .
O3 Cu1 O4 92.91(13) 2_666 2_666
O3 Cu1 O2 86.56(13) 2_666 .
O3 Cu1 O1 176.98(16) 2_666 .
O3 Cu1 O5 90.84(19) 2_666 .
O1 Cu1 O4 87.16(13) . 2_666
O1 Cu1 O5 92.13(19) . .
C25 O4 Cu1 126.0(3) . 2_666
C9 O2 Cu1 126.5(3) . .
C23 O3 Cu1 126.4(3) . 2_666
C7 O1 Cu1 125.6(3) . .
C19 C20 C23 118.6(4) . .
C21 C20 C19 118.3(4) . .
C21 C20 C23 123.1(4) . .
C10 C11 H11 119.9 . .
C12 C11 H11 119.9 . .
C12 C11 C10 120.2(4) . .
O4 C25 C26 115.8(4) . .
O4 C25 C24 125.4(4) . .
C24 C25 C26 118.7(4) . .
C11 C10 C9 118.4(4) . .
C15 C10 C11 117.4(4) . .
C15 C10 C9 124.0(4) . .
O2 C9 C10 115.9(4) . .
O2 C9 C8 125.3(4) . .
C8 C9 C10 118.8(4) . .
C18 C17 C16 121.7(4) . .
C22 C17 C18 118.5(4) . .
C22 C17 C16 119.8(4) . .
C20 C19 H19 119.4 . .
C18 C19 C20 121.2(4) . .
C18 C19 H19 119.4 . .
C12 C13 C16 123.8(4) . .
C12 C13 C14 117.6(4) . .
C14 C13 C16 118.5(4) . .
O3 C23 C20 114.9(4) . .
O3 C23 C24 125.2(4) . .
C24 C23 C20 119.9(4) . .
O1 C7 C6 113.5(4) . .
O1 C7 C8 126.4(4) . .
C8 C7 C6 120.2(4) . .
C17 C18 H18 119.9 . .
C19 C18 C17 120.1(4) . .
C19 C18 H18 119.9 . .
C27 C26 C25 123.2(4) . .
C27 C26 C31 117.2(5) . .
C31 C26 C25 119.6(5) . .
C25 C24 C23 123.6(4) . .
C25 C24 H24 118.2 . .
C23 C24 H24 118.2 . .
C11 C12 H12 119.1 . .
C13 C12 C11 121.7(4) . .
C13 C12 H12 119.1 . .
C17 C16 H16A 107.7 . .
C17 C16 H16B 107.7 . .
C13 C16 C17 118.3(4) . .
C13 C16 H16A 107.7 . .
C13 C16 H16B 107.7 . .
H16A C16 H16B 107.1 . .
C17 C22 H22 119.4 . .
C17 C22 C21 121.2(5) . .
C21 C22 H22 119.4 . .
C20 C21 C22 120.5(4) . .
C20 C21 H21 119.7 . .
C22 C21 H21 119.7 . .
C5 C6 C7 123.7(5) . .
C1 C6 C7 118.6(5) . .
C1 C6 C5 117.7(5) . .
C9 C8 H8 118.4 . .
C7 C8 C9 123.1(4) . .
C7 C8 H8 118.4 . .
C13 C14 H14 119.3 . .
C15 C14 C13 121.5(5) . .
C15 C14 H14 119.3 . .
C10 C15 H15 119.3 . .
C14 C15 C10 121.4(5) . .
C14 C15 H15 119.3 . .
C26 C27 H27 119.2 . .
C28 C27 C26 121.6(5) . .
C28 C27 H27 119.2 . .
C32 O5 Cu1 146.5(6) . .
C26 C31 H31 119.5 . .
C30 C31 C26 121.0(6) . .
C30 C31 H31 119.5 . .
C30 C29 H29 119.8 . .
C30 C29 C28 120.4(6) . .
C28 C29 H29 119.8 . .
C31 C30 H30 119.5 . .
C29 C30 C31 121.0(6) . .
C29 C30 H30 119.5 . .
C27 C28 C29 118.6(6) . .
C27 C28 H28 120.7 . .
C29 C28 H28 120.7 . .
C6 C5 H5 119.6 . .
C6 C5 C4 120.8(6) . .
C4 C5 H5 119.6 . .
C6 C1 H1 119.2 . .
C6 C1 C2 121.6(6) . .
C2 C1 H1 119.2 . .
C4 C3 H3 120.5 . .
C2 C3 H3 120.5 . .
C2 C3 C4 119.1(5) . .
C5 C4 H4 119.5 . .
C3 C4 C5 121.1(6) . .
C3 C4 H4 119.5 . .
C1 C2 H2 120.1 . .
C3 C2 C1 119.7(6) . .
C3 C2 H2 120.1 . .
O5 C32 N1 128.8(10) . .
O5 C32 C33 120.0(9) . .
N1 C32 C33 111.2(9) . .
C32 N1 C35 109.9(9) . .
C32 N1 C34 125.5(10) . .
C35 N1 C34 124.5(9) . .
N1 C35 H35A 109.5 . .
N1 C35 H35B 109.5 . .
N1 C35 H35C 109.5 . .
H35A C35 H35B 109.5 . .
H35A C35 H35C 109.5 . .
H35B C35 H35C 109.5 . .
N1 C34 H34A 109.5 . .
N1 C34 H34B 109.5 . .
N1 C34 H34C 109.5 . .
H34A C34 H34B 109.5 . .
H34A C34 H34C 109.5 . .
H34B C34 H34C 109.5 . .
C32 C33 H33A 109.5 . .
C32 C33 H33B 109.5 . .
C32 C33 H33C 109.5 . .
H33A C33 H33B 109.5 . .
H33A C33 H33C 109.5 . .
H33B C33 H33C 109.5 . .

loop_
_geom_bond_atom_site_label_1
_geom_bond_atom_site_label_2
_geom_bond_distance
_geom_bond_site_symmetry_2
Cu1 O4 1.934(3) 2_666
Cu1 O2 1.926(3) .
Cu1 O3 1.915(3) 2_666
Cu1 O1 1.930(3) .
Cu1 O5 2.257(6) .
O4 Cu1 1.934(3) 2_666
O4 C25 1.272(5) .
O2 C9 1.253(6) .
O3 Cu1 1.915(3) 2_666
O3 C23 1.277(5) .
O1 C7 1.268(5) .
C20 C19 1.386(7) .
C20 C23 1.492(6) .
C20 C21 1.381(7) .
C11 H11 0.9300 .
C11 C10 1.402(6) .
C11 C12 1.394(6) .
C25 C26 1.483(6) .
C25 C24 1.404(6) .
C10 C9 1.503(6) .
C10 C15 1.385(7) .
C9 C8 1.421(6) .
C17 C18 1.406(7) .
C17 C16 1.529(6) .
C17 C22 1.360(7) .
C19 H19 0.9300 .
C19 C18 1.377(6) .
C13 C12 1.374(7) .
C13 C16 1.525(6) .
C13 C14 1.386(7) .
C23 C24 1.402(6) .
C7 C6 1.519(6) .
C7 C8 1.386(6) .
C18 H18 0.9300 .
C26 C27 1.389(7) .
C26 C31 1.407(7) .
C24 H24 0.9300 .
C12 H12 0.9300 .
C16 H16A 0.9700 .
C16 H16B 0.9700 .
C22 H22 0.9300 .
C22 C21 1.393(6) .
C21 H21 0.9300 .
C6 C5 1.364(8) .
C6 C1 1.359(7) .
C8 H8 0.9300 .
C14 H14 0.9300 .
C14 C15 1.377(7) .
C15 H15 0.9300 .
C27 H27 0.9300 .
C27 C28 1.388(7) .
O5 C32 1.221(9) .
C31 H31 0.9300 .
C31 C30 1.368(8) .
C29 H29 0.9300 .
C29 C30 1.345(9) .
C29 C28 1.402(9) .
C30 H30 0.9300 .
C28 H28 0.9300 .
C5 H5 0.9300 .
C5 C4 1.386(8) .
C1 H1 0.9300 .
C1 C2 1.402(8) .
C3 H3 0.9300 .
C3 C4 1.356(8) .
C3 C2 1.350(9) .
C4 H4 0.9300 .
C2 H2 0.9300 .
C32 N1 1.256(8) .
C32 C33 1.536(8) .
N1 C35 1.488(11) .
N1 C34 1.493(11) .
C35 H35A 0.9600 .
C35 H35B 0.9600 .
C35 H35C 0.9600 .
C34 H34A 0.9600 .
C34 H34B 0.9600 .
C34 H34C 0.9600 .
C33 H33A 0.9600 .
C33 H33B 0.9600 .
C33 H33C 0.9600 .
